data_7025537
loop_
_publ_author_name
'Arnold, Polly L.'
'Turner, Zo\"e R'
'Germeroth, Anne I.'
'Casely, Ian J.'
'Bellabarba, Ronan'
'Tooze, Robert P.'

_publ_section_title
;
 Lanthanide/actinide differentiation with sterically encumbered
 N-heterocyclic carbene ligands.
;
_journal_issue 29
_journal_name_full 'Dalton transactions (Cambridge, England : 2003)'
_journal_page_first 6808
_journal_page_last 6814
_journal_paper_doi 10.1039/c001584a
_journal_volume 39
_journal_year 2010
_chemical_formula_moiety 'C47 H79 Ce N5 O2 Si2'
_chemical_formula_sum 'C47 H79 Ce N5 O2 Si2'
_chemical_formula_weight 942.45
_chemical_name_systematic
;
?
;
_space_group_IT_number 14
_symmetry_cell_setting monoclinic
_symmetry_space_group_name_Hall '-P 2ybc'
_symmetry_space_group_name_H-M 'P 1 21/c 1'
_atom_sites_solution_hydrogens geom
_atom_sites_solution_primary direct
_atom_sites_solution_secondary difmap
_audit_creation_method SHELXL-97
_cell_angle_alpha 90.00
_cell_angle_beta 92.147(2)
_cell_angle_gamma 90.00
_cell_formula_units_Z 4
_cell_length_a 19.9366(6)
_cell_length_b 12.7554(4)
_cell_length_c 20.3716(6)
_cell_measurement_reflns_used 14500
_cell_measurement_temperature 150(2)
_cell_measurement_theta_max 30.0
_cell_measurement_theta_min 1.9
_cell_volume 5176.8(3)
_computing_cell_refinement 'SAINT (Siemens, 1995)'
_computing_data_collection 'SMART (Siemens, 1993)'
_computing_data_reduction 'SAINT (Siemens, 1995)'
_computing_molecular_graphics 'ORTEP (Farrugia, 1997)'
_computing_publication_material 'enCIFer (Allen et al., 2004)'
_computing_structure_refinement 'SHELXL-97 (Sheldrick, 2008)'
_computing_structure_solution 'SIR-92 (Giacovazzo, 1994)'
_diffrn_ambient_temperature 150(2)
_diffrn_measured_fraction_theta_full 0.966
_diffrn_measured_fraction_theta_max 0.958
_diffrn_measurement_device_type 'Bruker SMART APEX CCD area detector'
_diffrn_measurement_method 'Phi and omega scans'
_diffrn_radiation_monochromator graphite
_diffrn_radiation_source 'fine-focus sealed tube'
_diffrn_radiation_type MoK\a
_diffrn_radiation_wavelength 0.71073
_diffrn_reflns_av_R_equivalents 0.0607
_diffrn_reflns_av_sigmaI/netI 0.0561
_diffrn_reflns_limit_h_max 27
_diffrn_reflns_limit_h_min -26
_diffrn_reflns_limit_k_max 16
_diffrn_reflns_limit_k_min -17
_diffrn_reflns_limit_l_max 28
_diffrn_reflns_limit_l_min -28
_diffrn_reflns_number 66609
_diffrn_reflns_theta_full 29.84
_diffrn_reflns_theta_max 30.03
_diffrn_reflns_theta_min 1.88
_diffrn_standards_decay_% 0
_diffrn_standards_number 0
_exptl_absorpt_coefficient_mu 0.964
_exptl_absorpt_correction_T_max 0.7460
_exptl_absorpt_correction_T_min 0.6085
_exptl_absorpt_correction_type multi-scan
_exptl_absorpt_process_details sadabs
_exptl_crystal_colour Yellow
_exptl_crystal_density_diffrn 1.209
_exptl_crystal_density_method 'not measured'
_exptl_crystal_description Shard
_exptl_crystal_F_000 1992
_exptl_crystal_size_max 0.38
_exptl_crystal_size_mid 0.25
_exptl_crystal_size_min 0.25
_refine_diff_density_max 1.379
_refine_diff_density_min -0.697
_refine_diff_density_rms 0.097
_refine_ls_extinction_method none
_refine_ls_goodness_of_fit_ref 1.101
_refine_ls_hydrogen_treatment riding
_refine_ls_matrix_type full
_refine_ls_number_parameters 547
_refine_ls_number_reflns 14500
_refine_ls_number_restraints 48
_refine_ls_restrained_S_all 1.102
_refine_ls_R_factor_all 0.0650
_refine_ls_R_factor_gt 0.0455
_refine_ls_shift/su_max 0.000
_refine_ls_shift/su_mean 0.000
_refine_ls_structure_factor_coef Fsqd
_refine_ls_weighting_details 'calc w=1/[\s^2^(Fo^2^)+(0.0348P)^2^+2.6616P] where P=(Fo^2^+2Fc^2^)/3'
_refine_ls_weighting_scheme calc
_refine_ls_wR_factor_gt 0.0908
_refine_ls_wR_factor_ref 0.0974
_reflns_number_gt 11504
_reflns_number_total 14500
_reflns_threshold_expression >2\s(I)
_cod_data_source_file c001584a.txt
_cod_data_source_block po8059_CeLd2N
_cod_depositor_comments
;
The following automatic conversions were performed:

'_symmetry_cell_setting' value 'Monoclinic' changed to 'monoclinic'
according to /home/saulius/struct/CIF-dictionaries/cif_core.dic
dictionary named 'cif_core.dic' version 2.4.2 from 2011-04-26.

Automatic conversion script
Id: cif_fix_values 1891 2012-01-12 08:04:46Z andrius 
;
_cod_original_sg_symbol_H-M 'P 21/c'
_cod_database_code 7025537

loop_
_symmetry_equiv_pos_as_xyz
'x, y, z'
'-x, y+1/2, -z+1/2'
'-x, -y, -z'
'x, -y-1/2, z-1/2'

loop_
_atom_site_label
_atom_site_type_symbol
_atom_site_fract_x
_atom_site_fract_y
_atom_site_fract_z
_atom_site_U_iso_or_equiv
_atom_site_adp_type
_atom_site_occupancy
_atom_site_symmetry_multiplicity
_atom_site_calc_flag
_atom_site_refinement_flags
_atom_site_disorder_assembly
_atom_site_disorder_group
Ce1 Ce 0.233992(7) 0.102443(11) 0.308551(7) 0.01826(5) Uani 1 1 d . . .
Si2 Si 0.22128(4) 0.09880(6) 0.48386(3) 0.02358(16) Uani 1 1 d . . .
Si1 Si 0.20500(4) -0.11039(6) 0.41549(3) 0.02291(16) Uani 1 1 d . . .
O1 O 0.18632(10) 0.02597(15) 0.22300(9) 0.0289(5) Uani 1 1 d . . .
O2 O 0.30119(11) 0.23935(16) 0.31022(10) 0.0348(5) Uani 1 1 d . . .
N1 N 0.11225(12) 0.21998(17) 0.19356(10) 0.0229(5) Uani 1 1 d . . .
N3 N 0.37351(12) 0.12260(18) 0.20772(11) 0.0257(5) Uani 1 1 d . . .
N5 N 0.21617(11) 0.02186(17) 0.41549(10) 0.0211(5) Uani 1 1 d . . .
N2 N 0.07736(11) 0.29032(17) 0.28182(10) 0.0212(5) Uani 1 1 d . . .
C21 C 0.06795(13) 0.3187(2) 0.34901(12) 0.0215(5) Uani 1 1 d . . .
N4 N 0.39381(12) -0.03634(18) 0.23712(11) 0.0242(5) Uani 1 1 d . . .
C31 C 0.39494(13) -0.1320(2) 0.27367(13) 0.0224(6) Uani 1 1 d . . .
C11 C 0.35204(13) 0.0449(2) 0.24627(12) 0.0219(5) Uani 1 1 d . . .
C6 C 0.05042(14) 0.2725(2) 0.17019(13) 0.0270(6) Uani 1 1 d . . .
H6A H 0.0169 0.2212 0.1531 0.032 Uiso 1 1 calc R . .
H6B H 0.0596 0.3241 0.1354 0.032 Uiso 1 1 calc R . .
C8 C 0.15449(15) 0.0415(2) 0.16184(13) 0.0278(6) Uani 1 1 d . . .
C7 C 0.15064(15) 0.1600(2) 0.14725(12) 0.0249(6) Uani 1 1 d . . .
H7A H 0.1968 0.1884 0.1472 0.030 Uiso 1 1 calc R . .
H7B H 0.1303 0.1700 0.1026 0.030 Uiso 1 1 calc R . .
C26 C 0.09805(14) 0.4106(2) 0.37427(14) 0.0255(6) Uani 1 1 d . . .
C32 C 0.42453(14) -0.1331(2) 0.33748(14) 0.0260(6) Uani 1 1 d . . .
C17 C 0.34451(16) 0.2266(2) 0.20226(15) 0.0317(7) Uani 1 1 d . . .
H17A H 0.2975 0.2205 0.1852 0.038 Uiso 1 1 calc R . .
H17B H 0.3697 0.2676 0.1700 0.038 Uiso 1 1 calc R . .
C1 C 0.12595(13) 0.2293(2) 0.25805(12) 0.0204(5) Uani 1 1 d . . .
C222 C -0.08606(16) 0.1698(3) 0.35876(16) 0.0381(8) Uani 1 1 d . . .
H22A H -0.1002 0.1811 0.4038 0.057 Uiso 1 1 calc R . .
H22B H -0.1064 0.1052 0.3413 0.057 Uiso 1 1 calc R . .
H22C H -0.1006 0.2292 0.3312 0.057 Uiso 1 1 calc R . .
C360 C 0.33971(16) -0.2262(3) 0.17487(14) 0.0348(7) Uani 1 1 d . . .
H360 H 0.3379 -0.1526 0.1580 0.042 Uiso 1 1 calc R . .
C37 C 0.22013(19) 0.2395(2) 0.45854(16) 0.0418(8) Uani 1 1 d . . .
H37A H 0.2586 0.2538 0.4314 0.063 Uiso 1 1 calc R . .
H37B H 0.2228 0.2841 0.4977 0.063 Uiso 1 1 calc R . .
H37C H 0.1784 0.2544 0.4333 0.063 Uiso 1 1 calc R . .
C33 C 0.42378(16) -0.2262(2) 0.37262(15) 0.0338(7) Uani 1 1 d . . .
H33 H 0.4423 -0.2281 0.4163 0.041 Uiso 1 1 calc R . .
C22 C 0.02457(14) 0.2584(2) 0.38558(13) 0.0235(6) Uani 1 1 d . . .
C110 C 0.4165(2) 0.2866(4) 0.2990(2) 0.0676(13) Uani 1 1 d . . .
H11A H 0.4179 0.3320 0.3378 0.101 Uiso 1 1 calc R . .
H11B H 0.4481 0.3128 0.2671 0.101 Uiso 1 1 calc R . .
H11C H 0.4290 0.2151 0.3120 0.101 Uiso 1 1 calc R . .
C23 C 0.01268(15) 0.2900(2) 0.44992(13) 0.0285(6) Uani 1 1 d . . .
H23 H -0.0157 0.2490 0.4762 0.034 Uiso 1 1 calc R . .
C19 C 0.3217(3) 0.3977(3) 0.2521(3) 0.0835(19) Uani 1 1 d . . .
H19A H 0.2768 0.3953 0.2309 0.125 Uiso 1 1 calc R . .
H19B H 0.3529 0.4310 0.2225 0.125 Uiso 1 1 calc R . .
H19C H 0.3201 0.4383 0.2929 0.125 Uiso 1 1 calc R . .
C36 C 0.36879(14) -0.2235(2) 0.24469(14) 0.0268(6) Uani 1 1 d . . .
C18 C 0.34532(18) 0.2865(2) 0.26775(17) 0.0408(8) Uani 1 1 d . . .
C261 C 0.20804(17) 0.5086(3) 0.37239(19) 0.0467(9) Uani 1 1 d . . .
H26A H 0.1971 0.5497 0.4112 0.070 Uiso 1 1 calc R . .
H26B H 0.2366 0.5503 0.3442 0.070 Uiso 1 1 calc R . .
H26C H 0.2319 0.4447 0.3862 0.070 Uiso 1 1 calc R . .
C24 C 0.04173(15) 0.3799(2) 0.47541(14) 0.0296(7) Uani 1 1 d . . .
H24 H 0.0329 0.4008 0.5190 0.036 Uiso 1 1 calc R . .
C5 C 0.02680(15) 0.3260(3) 0.23132(13) 0.0319(7) Uani 1 1 d . . .
H5A H 0.0273 0.4033 0.2266 0.038 Uiso 1 1 calc R . .
H5B H -0.0190 0.3030 0.2420 0.038 Uiso 1 1 calc R . .
C34 C 0.39652(16) -0.3162(3) 0.34515(16) 0.0371(7) Uani 1 1 d . . .
H34 H 0.3958 -0.3791 0.3701 0.045 Uiso 1 1 calc R . .
C25 C 0.08314(15) 0.4390(2) 0.43851(14) 0.0307(7) Uani 1 1 d . . .
H25 H 0.1023 0.5011 0.4569 0.037 Uiso 1 1 calc R . .
C35 C 0.37030(16) -0.3153(2) 0.28166(16) 0.0353(7) Uani 1 1 d . . .
H35 H 0.3530 -0.3783 0.2628 0.042 Uiso 1 1 calc R . .
C361 C 0.26853(17) -0.2706(3) 0.17126(17) 0.0472(9) Uani 1 1 d . . .
H36A H 0.2696 -0.3445 0.1843 0.071 Uiso 1 1 calc R . .
H36B H 0.2500 -0.2645 0.1262 0.071 Uiso 1 1 calc R . .
H36C H 0.2404 -0.2312 0.2010 0.071 Uiso 1 1 calc R . .
C321 C 0.41472(18) 0.0111(3) 0.41982(19) 0.0562(11) Uani 1 1 d . . .
H32A H 0.4113 -0.0386 0.4562 0.084 Uiso 1 1 calc R . .
H32B H 0.3698 0.0260 0.4010 0.084 Uiso 1 1 calc R . .
H32C H 0.4354 0.0763 0.4360 0.084 Uiso 1 1 calc R . .
C41 C 0.22023(17) -0.1634(2) 0.33210(14) 0.0325(7) Uani 1 1 d . . .
H41A H 0.1864 -0.1355 0.3006 0.049 Uiso 1 1 calc R . .
H41B H 0.2172 -0.2401 0.3330 0.049 Uiso 1 1 calc R . .
H41C H 0.2651 -0.1425 0.3189 0.049 Uiso 1 1 calc R . .
C320 C 0.45763(15) -0.0361(2) 0.36740(14) 0.0307(7) Uani 1 1 d . . .
H320 H 0.4617 0.0171 0.3317 0.037 Uiso 1 1 calc R . .
C9 C 0.1954(2) -0.0084(3) 0.10812(15) 0.0508(10) Uani 1 1 d . . .
H9A H 0.2405 0.0222 0.1091 0.076 Uiso 1 1 calc R . .
H9B H 0.1733 0.0047 0.0652 0.076 Uiso 1 1 calc R . .
H9C H 0.1987 -0.0842 0.1156 0.076 Uiso 1 1 calc R . .
C221 C 0.01468(18) 0.0632(3) 0.39689(17) 0.0418(8) Uani 1 1 d . . .
H22D H 0.0636 0.0576 0.3948 0.063 Uiso 1 1 calc R . .
H22E H -0.0063 0.0005 0.3774 0.063 Uiso 1 1 calc R . .
H22F H 0.0024 0.0694 0.4429 0.063 Uiso 1 1 calc R . .
C16 C 0.43001(18) 0.0943(3) 0.16756(18) 0.0440(9) Uani 1 1 d . . .
H16A H 0.4674 0.1449 0.1736 0.053 Uiso 1 1 calc R . .
H16B H 0.4162 0.0910 0.1204 0.053 Uiso 1 1 calc R . .
C323 C 0.52767(17) -0.0590(3) 0.39552(19) 0.0484(9) Uani 1 1 d . . .
H32D H 0.5250 -0.1108 0.4309 0.073 Uiso 1 1 calc R . .
H32E H 0.5478 0.0058 0.4130 0.073 Uiso 1 1 calc R . .
H32F H 0.5554 -0.0867 0.3608 0.073 Uiso 1 1 calc R . .
C10 C 0.08442(18) -0.0058(3) 0.16233(17) 0.0451(9) Uani 1 1 d . . .
H10A H 0.0878 -0.0814 0.1706 0.068 Uiso 1 1 calc R . .
H10B H 0.0613 0.0061 0.1197 0.068 Uiso 1 1 calc R . .
H10C H 0.0590 0.0272 0.1970 0.068 Uiso 1 1 calc R . .
C15 C 0.44957(16) -0.0125(2) 0.19368(15) 0.0346(7) Uani 1 1 d . . .
H15A H 0.4521 -0.0646 0.1578 0.041 Uiso 1 1 calc R . .
H15B H 0.4932 -0.0103 0.2186 0.041 Uiso 1 1 calc R . .
C362 C 0.38544(19) -0.2900(3) 0.13076(17) 0.0544(10) Uani 1 1 d . . .
H36D H 0.4308 -0.2602 0.1330 0.082 Uiso 1 1 calc R . .
H36E H 0.3676 -0.2875 0.0853 0.082 Uiso 1 1 calc R . .
H36F H 0.3871 -0.3629 0.1458 0.082 Uiso 1 1 calc R . .
C220 C -0.00964(15) 0.1605(2) 0.35877(14) 0.0285(6) Uani 1 1 d . . .
H220 H 0.0034 0.1518 0.3122 0.034 Uiso 1 1 calc R . .
C39 C 0.29859(19) 0.0825(3) 0.53776(16) 0.0510(10) Uani 1 1 d . . .
H39A H 0.3018 0.0098 0.5530 0.077 Uiso 1 1 calc R . .
H39B H 0.2963 0.1294 0.5757 0.077 Uiso 1 1 calc R . .
H39C H 0.3382 0.0999 0.5128 0.077 Uiso 1 1 calc R . .
C42 C 0.26290(19) -0.1822(3) 0.47424(17) 0.0477(9) Uani 1 1 d . . .
H42A H 0.3095 -0.1658 0.4645 0.072 Uiso 1 1 calc R . .
H42B H 0.2554 -0.2578 0.4697 0.072 Uiso 1 1 calc R . .
H42C H 0.2541 -0.1606 0.5193 0.072 Uiso 1 1 calc R . .
C38 C 0.1507(2) 0.0811(3) 0.54067(17) 0.0487(10) Uani 1 1 d . . .
H38A H 0.1085 0.1024 0.5184 0.073 Uiso 1 1 calc R . .
H38B H 0.1588 0.1244 0.5799 0.073 Uiso 1 1 calc R . .
H38C H 0.1479 0.0072 0.5535 0.073 Uiso 1 1 calc R . .
C262 C 0.1063(2) 0.5801(3) 0.3126(2) 0.0547(11) Uani 1 1 d . . .
H26D H 0.0949 0.6207 0.3515 0.082 Uiso 1 1 calc R . .
H26E H 0.0650 0.5614 0.2876 0.082 Uiso 1 1 calc R . .
H26F H 0.1351 0.6221 0.2850 0.082 Uiso 1 1 calc R . .
C40 C 0.11841(17) -0.1553(3) 0.43553(17) 0.0406(8) Uani 1 1 d . . .
H40A H 0.1042 -0.1194 0.4752 0.061 Uiso 1 1 calc R . .
H40B H 0.1188 -0.2312 0.4431 0.061 Uiso 1 1 calc R . .
H40C H 0.0871 -0.1388 0.3988 0.061 Uiso 1 1 calc R . .
C260 C 0.14358(17) 0.4793(2) 0.33433(16) 0.0369(7) Uani 1 1 d . . .
H260 H 0.1557 0.4397 0.2941 0.044 Uiso 1 1 calc R . .
C2S C 0.4886(4) 0.9721(10) 0.0015(6) 0.126(4) Uani 0.50 1 d PGU A -1
H2SA H 0.4409 0.9701 -0.0011 0.151 Uiso 0.50 1 calc PR A -1
C3S C 0.5223(6) 1.0636(8) -0.0142(6) 0.122(4) Uani 0.50 1 d PGU A -1
H3S H 0.4976 1.1242 -0.0276 0.147 Uiso 0.50 1 calc PR A -1
C4S C 0.5920(6) 1.0665(7) -0.0103(4) 0.129(3) Uani 0.50 1 d PGU A -1
H4S H 0.6150 1.1291 -0.0211 0.154 Uiso 0.50 1 calc PR A -1
C5S C 0.6280(4) 0.9779(9) 0.0092(4) 0.130(3) Uani 0.50 1 d PGU A -1
H5S H 0.6757 0.9799 0.0119 0.157 Uiso 0.50 1 calc PR A -1
C6S C 0.5944(6) 0.8864(7) 0.0250(3) 0.125(3) Uani 0.50 1 d PGU A -1
H6S H 0.6190 0.8258 0.0383 0.150 Uiso 0.50 1 calc PR A -1
C1S C 0.5246(6) 0.8835(7) 0.0211(4) 0.120(3) Uani 0.50 1 d PGU A -1
H7S H 0.5016 0.8209 0.0318 0.144 Uiso 0.50 1 calc PR A -1

loop_
_atom_site_aniso_label
_atom_site_aniso_U_11
_atom_site_aniso_U_22
_atom_site_aniso_U_33
_atom_site_aniso_U_23
_atom_site_aniso_U_13
_atom_site_aniso_U_12
Ce1 0.01718(8) 0.01875(8) 0.01895(7) 0.00155(6) 0.00181(5) -0.00008(6)
Si2 0.0238(4) 0.0255(4) 0.0215(3) -0.0020(3) 0.0014(3) 0.0011(3)
Si1 0.0261(4) 0.0210(4) 0.0219(3) 0.0028(3) 0.0041(3) 0.0005(3)
O1 0.0351(12) 0.0273(11) 0.0239(9) -0.0012(8) -0.0058(8) 0.0078(9)
O2 0.0381(13) 0.0241(11) 0.0435(12) -0.0048(9) 0.0183(10) -0.0073(9)
N1 0.0273(13) 0.0211(12) 0.0203(10) -0.0005(9) -0.0008(9) 0.0056(10)
N3 0.0221(12) 0.0249(13) 0.0306(12) 0.0038(9) 0.0068(10) 0.0017(10)
N5 0.0216(12) 0.0216(12) 0.0203(10) 0.0016(9) 0.0018(9) -0.0010(9)
N2 0.0205(12) 0.0228(12) 0.0203(10) -0.0004(9) 0.0000(9) 0.0036(9)
C21 0.0181(13) 0.0242(14) 0.0221(12) -0.0024(10) -0.0005(10) 0.0061(11)
N4 0.0232(12) 0.0240(12) 0.0259(11) 0.0014(9) 0.0058(9) 0.0036(10)
C31 0.0173(13) 0.0226(14) 0.0277(13) 0.0016(10) 0.0063(11) 0.0060(11)
C11 0.0211(14) 0.0216(14) 0.0230(12) 0.0002(10) 0.0002(10) 0.0003(11)
C6 0.0245(15) 0.0343(16) 0.0222(12) 0.0049(11) 0.0008(11) 0.0062(12)
C8 0.0381(18) 0.0242(15) 0.0206(12) -0.0035(11) -0.0050(11) 0.0037(13)
C7 0.0294(16) 0.0270(15) 0.0182(12) -0.0010(10) 0.0013(11) -0.0004(12)
C26 0.0225(14) 0.0212(14) 0.0328(14) -0.0037(11) 0.0008(11) 0.0001(11)
C32 0.0205(14) 0.0277(15) 0.0297(14) -0.0011(11) 0.0005(11) 0.0022(12)
C17 0.0300(17) 0.0218(15) 0.0441(17) 0.0074(12) 0.0111(13) 0.0007(12)
C1 0.0211(14) 0.0176(13) 0.0228(12) -0.0011(10) 0.0023(10) -0.0015(10)
C222 0.0308(18) 0.041(2) 0.0418(17) 0.0025(15) -0.0040(14) -0.0073(15)
C360 0.0371(19) 0.0361(18) 0.0310(15) -0.0080(13) -0.0022(13) 0.0013(14)
C37 0.063(3) 0.0270(17) 0.0352(16) -0.0023(13) 0.0020(16) -0.0030(16)
C33 0.0317(17) 0.0377(18) 0.0315(15) 0.0047(13) -0.0045(13) 0.0049(14)
C22 0.0211(14) 0.0247(14) 0.0246(13) -0.0018(11) -0.0007(11) 0.0008(11)
C110 0.055(3) 0.078(3) 0.070(3) -0.029(2) 0.017(2) -0.044(2)
C23 0.0266(16) 0.0345(17) 0.0246(13) 0.0001(12) 0.0050(11) 0.0019(13)
C19 0.127(5) 0.0208(19) 0.108(4) 0.003(2) 0.079(4) 0.001(2)
C36 0.0209(14) 0.0271(15) 0.0326(14) -0.0045(12) 0.0028(11) 0.0035(12)
C18 0.046(2) 0.0241(16) 0.054(2) -0.0046(14) 0.0251(17) -0.0125(15)
C261 0.0331(19) 0.0324(19) 0.075(3) 0.0059(17) 0.0017(17) -0.0051(15)
C24 0.0320(17) 0.0331(17) 0.0237(13) -0.0074(11) 0.0004(12) 0.0068(13)
C5 0.0295(16) 0.0379(18) 0.0279(14) -0.0004(12) -0.0040(12) 0.0117(14)
C34 0.0353(18) 0.0267(16) 0.0492(18) 0.0102(14) 0.0009(14) 0.0040(14)
C25 0.0302(17) 0.0267(15) 0.0349(15) -0.0116(12) -0.0048(13) 0.0036(13)
C35 0.0310(17) 0.0259(16) 0.0491(18) -0.0032(14) 0.0028(14) 0.0004(13)
C361 0.036(2) 0.065(3) 0.0399(17) -0.0145(17) -0.0048(15) 0.0004(18)
C321 0.037(2) 0.064(3) 0.068(2) -0.035(2) 0.0001(18) -0.0023(19)
C41 0.0422(19) 0.0250(16) 0.0311(14) -0.0035(12) 0.0110(13) -0.0041(14)
C320 0.0289(16) 0.0324(17) 0.0304(14) -0.0024(12) -0.0032(12) -0.0001(13)
C9 0.075(3) 0.045(2) 0.0317(16) -0.0100(15) -0.0018(17) 0.027(2)
C221 0.043(2) 0.0280(17) 0.054(2) -0.0002(15) -0.0037(16) -0.0063(15)
C16 0.043(2) 0.041(2) 0.050(2) 0.0146(16) 0.0265(16) 0.0148(16)
C323 0.0271(18) 0.053(2) 0.065(2) -0.0049(19) -0.0076(17) -0.0040(16)
C10 0.052(2) 0.0323(18) 0.0491(19) 0.0056(15) -0.0210(17) -0.0123(16)
C15 0.0303(17) 0.0354(18) 0.0391(16) 0.0041(13) 0.0157(13) 0.0080(14)
C362 0.042(2) 0.077(3) 0.0440(19) -0.026(2) 0.0038(16) 0.002(2)
C220 0.0274(16) 0.0305(16) 0.0278(14) -0.0032(12) 0.0018(12) -0.0058(13)
C39 0.050(2) 0.067(3) 0.0352(17) -0.0207(17) -0.0149(16) 0.0211(19)
C42 0.059(2) 0.0347(19) 0.048(2) 0.0102(16) -0.0124(17) 0.0050(17)
C38 0.056(2) 0.050(2) 0.0412(18) -0.0186(16) 0.0233(17) -0.0106(18)
C262 0.051(2) 0.046(2) 0.066(2) 0.0177(19) -0.0131(19) -0.0145(18)
C40 0.040(2) 0.0288(17) 0.054(2) -0.0042(15) 0.0185(16) -0.0097(15)
C260 0.0407(19) 0.0282(17) 0.0424(17) -0.0079(13) 0.0091(14) -0.0119(14)
C2S 0.186(8) 0.150(9) 0.043(5) -0.012(7) 0.022(5) 0.027(7)
C3S 0.203(8) 0.131(8) 0.032(5) -0.006(6) -0.006(6) 0.035(7)
C4S 0.208(9) 0.132(7) 0.045(5) -0.017(5) -0.009(6) -0.009(7)
C5S 0.183(8) 0.152(8) 0.055(5) -0.016(6) -0.014(6) -0.001(6)
C6S 0.185(8) 0.147(8) 0.043(4) -0.004(5) 0.007(6) 0.017(7)
C1S 0.181(8) 0.143(8) 0.037(4) -0.007(5) 0.022(6) 0.017(7)

loop_
_atom_type_symbol
_atom_type_description
_atom_type_scat_dispersion_real
_atom_type_scat_dispersion_imag
_atom_type_scat_source
C C 0.0033 0.0016 'International Tables Vol C Tables 4.2.6.8 and 6.1.1.4'
H H 0.0000 0.0000 'International Tables Vol C Tables 4.2.6.8 and 6.1.1.4'
N N 0.0061 0.0033 'International Tables Vol C Tables 4.2.6.8 and 6.1.1.4'
O O 0.0106 0.0060 'International Tables Vol C Tables 4.2.6.8 and 6.1.1.4'
Ce Ce -0.2486 2.6331 'International Tables Vol C Tables 4.2.6.8 and 6.1.1.4'
Si Si 0.0817 0.0704 'International Tables Vol C Tables 4.2.6.8 and 6.1.1.4'

loop_
_geom_angle_atom_site_label_1
_geom_angle_atom_site_label_2
_geom_angle_atom_site_label_3
_geom_angle
O1 Ce1 O2 127.84(8)
O1 Ce1 N5 116.72(7)
O2 Ce1 N5 115.36(8)
O1 Ce1 C11 82.52(7)
O2 Ce1 C11 72.24(8)
N5 Ce1 C11 116.35(7)
O1 Ce1 C1 70.47(7)
O2 Ce1 C1 90.37(8)
N5 Ce1 C1 115.23(7)
C11 Ce1 C1 128.18(7)
N5 Si2 C37 109.16(12)
N5 Si2 C38 114.41(14)
C37 Si2 C38 106.60(17)
N5 Si2 C39 116.02(14)
C37 Si2 C39 105.67(18)
C38 Si2 C39 104.23(18)
N5 Si1 C41 109.51(12)
N5 Si1 C42 114.06(14)
C41 Si1 C42 106.72(16)
N5 Si1 C40 115.08(13)
C41 Si1 C40 105.66(15)
C42 Si1 C40 105.16(17)
C8 O1 Ce1 145.24(17)
C18 O2 Ce1 136.98(19)
C1 N1 C7 126.3(2)
C1 N1 C6 114.6(2)
C7 N1 C6 119.1(2)
C11 N3 C17 125.8(2)
C11 N3 C16 114.4(2)
C17 N3 C16 119.7(2)
Si1 N5 Si2 125.10(13)
Si1 N5 Ce1 116.09(10)
Si2 N5 Ce1 118.66(11)
C1 N2 C21 127.6(2)
C1 N2 C5 114.0(2)
C21 N2 C5 118.3(2)
C22 C21 C26 122.0(2)
C22 C21 N2 118.4(2)
C26 C21 N2 119.4(2)
C11 N4 C31 125.6(2)
C11 N4 C15 114.1(2)
C31 N4 C15 119.3(2)
C36 C31 C32 121.1(3)
C36 C31 N4 119.6(2)
C32 C31 N4 119.2(2)
N3 C11 N4 105.9(2)
N3 C11 Ce1 111.16(17)
N4 C11 Ce1 142.71(19)
N1 C6 C5 102.9(2)
O1 C8 C10 109.0(2)
O1 C8 C9 110.1(2)
C10 C8 C9 110.7(3)
O1 C8 C7 109.3(2)
C10 C8 C7 110.6(2)
C9 C8 C7 107.1(2)
N1 C7 C8 114.5(2)
C25 C26 C21 117.1(3)
C25 C26 C260 120.2(3)
C21 C26 C260 122.7(3)
C33 C32 C31 118.3(3)
C33 C32 C320 120.2(2)
C31 C32 C320 121.5(3)
N3 C17 C18 113.4(3)
N1 C1 N2 106.4(2)
N1 C1 Ce1 115.28(17)
N2 C1 Ce1 137.82(17)
C36 C360 C361 112.0(3)
C36 C360 C362 110.2(3)
C361 C360 C362 110.2(3)
C34 C33 C32 121.0(3)
C21 C22 C23 118.1(3)
C21 C22 C220 122.8(2)
C23 C22 C220 119.0(3)
C24 C23 C22 120.6(3)
C35 C36 C31 118.2(3)
C35 C36 C360 119.3(3)
C31 C36 C360 122.5(3)
O2 C18 C19 109.5(3)
O2 C18 C110 109.8(3)
C19 C18 C110 111.1(4)
O2 C18 C17 109.8(2)
C19 C18 C17 106.7(3)
C110 C18 C17 109.9(3)
C25 C24 C23 120.5(3)
N2 C5 C6 102.0(2)
C35 C34 C33 120.2(3)
C24 C25 C26 121.7(3)
C34 C35 C36 121.0(3)
C321 C320 C323 110.2(3)
C321 C320 C32 110.9(3)
C323 C320 C32 112.0(3)
N3 C16 C15 102.7(2)
N4 C15 C16 101.9(2)
C22 C220 C222 111.8(2)
C22 C220 C221 110.8(2)
C222 C220 C221 111.1(3)
C26 C260 C261 112.3(3)
C26 C260 C262 110.1(3)
C261 C260 C262 109.3(3)
C3S C2S C1S 120.0
C2S C3S C4S 120.0
C5S C4S C3S 120.0
C6S C5S C4S 120.0
C5S C6S C1S 120.0
C6S C1S C2S 120.0

loop_
_geom_bond_atom_site_label_1
_geom_bond_atom_site_label_2
_geom_bond_distance
Ce1 O1 2.1836(18)
Ce1 O2 2.201(2)
Ce1 N5 2.447(2)
Ce1 C11 2.813(3)
Ce1 C1 2.855(3)
Si2 N5 1.704(2)
Si2 C37 1.867(3)
Si2 C38 1.869(3)
Si2 C39 1.870(3)
Si1 N5 1.701(2)
Si1 C41 1.864(3)
Si1 C42 1.871(3)
Si1 C40 1.878(3)
O1 C8 1.391(3)
O2 C18 1.393(4)
N1 C1 1.337(3)
N1 C7 1.454(3)
N1 C6 1.466(3)
N3 C11 1.345(3)
N3 C17 1.450(4)
N3 C16 1.462(4)
N2 C1 1.347(3)
N2 C21 1.435(3)
N2 C5 1.485(3)
C21 C22 1.394(4)
C21 C26 1.405(4)
N4 C11 1.346(3)
N4 C31 1.429(3)
N4 C15 1.478(4)
C31 C36 1.400(4)
C31 C32 1.407(4)
C6 C5 1.511(4)
C8 C10 1.522(4)
C8 C9 1.528(4)
C8 C7 1.542(4)
C26 C25 1.401(4)
C26 C260 1.520(4)
C32 C33 1.387(4)
C32 C320 1.520(4)
C17 C18 1.537(4)
C222 C220 1.528(4)
C360 C36 1.516(4)
C360 C361 1.527(4)
C360 C362 1.537(5)
C33 C34 1.380(4)
C22 C23 1.400(4)
C22 C220 1.515(4)
C110 C18 1.533(5)
C23 C24 1.377(4)
C19 C18 1.525(5)
C36 C35 1.391(4)
C261 C260 1.522(5)
C24 C25 1.365(4)
C34 C35 1.377(4)
C321 C320 1.517(4)
C320 C323 1.518(4)
C221 C220 1.533(4)
C16 C15 1.509(4)
C262 C260 1.541(5)
C2S C3S 1.3900
C2S C1S 1.3900
C3S C4S 1.3900
C4S C5S 1.3900
C5S C6S 1.3900
C6S C1S 1.3900

loop_
_geom_torsion_atom_site_label_1
_geom_torsion_atom_site_label_2
_geom_torsion_atom_site_label_3
_geom_torsion_atom_site_label_4
_geom_torsion
O2 Ce1 O1 C8 -39.8(4)
N5 Ce1 O1 C8 143.9(3)
C11 Ce1 O1 C8 -100.3(3)
C1 Ce1 O1 C8 34.8(3)
O1 Ce1 O2 C18 -25.8(3)
N5 Ce1 O2 C18 150.6(3)
C11 Ce1 O2 C18 39.3(3)
C1 Ce1 O2 C18 -91.0(3)
C41 Si1 N5 Si2 -168.33(16)
C42 Si1 N5 Si2 -48.8(2)
C40 Si1 N5 Si2 72.9(2)
C41 Si1 N5 Ce1 7.13(17)
C42 Si1 N5 Ce1 126.63(16)
C40 Si1 N5 Ce1 -111.69(15)
C37 Si2 N5 Si1 -171.28(18)
C38 Si2 N5 Si1 -51.9(2)
C39 Si2 N5 Si1 69.5(2)
C37 Si2 N5 Ce1 13.37(18)
C38 Si2 N5 Ce1 132.70(17)
C39 Si2 N5 Ce1 -105.82(18)
O1 Ce1 N5 Si1 30.14(15)
O2 Ce1 N5 Si1 -146.67(11)
C11 Ce1 N5 Si1 -64.83(14)
C1 Ce1 N5 Si1 109.97(12)
O1 Ce1 N5 Si2 -154.09(11)
O2 Ce1 N5 Si2 29.10(15)
C11 Ce1 N5 Si2 110.93(13)
C1 Ce1 N5 Si2 -74.27(14)
C1 N2 C21 C22 -94.3(3)
C5 N2 C21 C22 82.2(3)
C1 N2 C21 C26 90.9(3)
C5 N2 C21 C26 -92.6(3)
C11 N4 C31 C36 105.6(3)
C15 N4 C31 C36 -86.5(3)
C11 N4 C31 C32 -76.6(4)
C15 N4 C31 C32 91.3(3)
C17 N3 C11 N4 -178.8(3)
C16 N3 C11 N4 3.0(3)
C17 N3 C11 Ce1 5.2(3)
C16 N3 C11 Ce1 -173.0(2)
C31 N4 C11 N3 172.4(2)
C15 N4 C11 N3 3.9(3)
C31 N4 C11 Ce1 -13.7(5)
C15 N4 C11 Ce1 177.8(2)
O1 Ce1 C11 N3 93.03(18)
O2 Ce1 C11 N3 -40.73(18)
N5 Ce1 C11 N3 -150.80(17)
C1 Ce1 C11 N3 35.2(2)
O1 Ce1 C11 N4 -80.6(3)
O2 Ce1 C11 N4 145.6(3)
N5 Ce1 C11 N4 35.5(3)
C1 Ce1 C11 N4 -138.5(3)
C1 N1 C6 C5 3.6(3)
C7 N1 C6 C5 -179.2(2)
Ce1 O1 C8 C10 -120.9(3)
Ce1 O1 C8 C9 117.5(3)
Ce1 O1 C8 C7 0.0(4)
C1 N1 C7 C8 61.2(4)
C6 N1 C7 C8 -115.6(3)
O1 C8 C7 N1 -61.5(3)
C10 C8 C7 N1 58.4(3)
C9 C8 C7 N1 179.2(2)
C22 C21 C26 C25 0.6(4)
N2 C21 C26 C25 175.2(2)
C22 C21 C26 C260 -177.9(3)
N2 C21 C26 C260 -3.2(4)
C36 C31 C32 C33 -3.6(4)
N4 C31 C32 C33 178.6(3)
C36 C31 C32 C320 175.4(3)
N4 C31 C32 C320 -2.4(4)
C11 N3 C17 C18 59.4(4)
C16 N3 C17 C18 -122.5(3)
C7 N1 C1 N2 -179.2(2)
C6 N1 C1 N2 -2.3(3)
C7 N1 C1 Ce1 -6.1(3)
C6 N1 C1 Ce1 170.85(18)
C21 N2 C1 N1 176.5(2)
C5 N2 C1 N1 -0.1(3)
C21 N2 C1 Ce1 5.7(4)
C5 N2 C1 Ce1 -170.9(2)
O1 Ce1 C1 N1 -28.63(18)
O2 Ce1 C1 N1 101.81(19)
N5 Ce1 C1 N1 -139.74(18)
C11 Ce1 C1 N1 34.3(2)
O1 Ce1 C1 N2 141.5(3)
O2 Ce1 C1 N2 -88.0(3)
N5 Ce1 C1 N2 30.4(3)
C11 Ce1 C1 N2 -155.5(2)
C31 C32 C33 C34 1.9(5)
C320 C32 C33 C34 -177.2(3)
C26 C21 C22 C23 -1.8(4)
N2 C21 C22 C23 -176.5(2)
C26 C21 C22 C220 178.6(3)
N2 C21 C22 C220 3.9(4)
C21 C22 C23 C24 1.8(4)
C220 C22 C23 C24 -178.5(3)
C32 C31 C36 C35 2.6(4)
N4 C31 C36 C35 -179.7(3)
C32 C31 C36 C360 -176.9(3)
N4 C31 C36 C360 0.9(4)
C361 C360 C36 C35 54.6(4)
C362 C360 C36 C35 -68.5(4)
C361 C360 C36 C31 -125.9(3)
C362 C360 C36 C31 110.9(3)
Ce1 O2 C18 C19 118.6(3)
Ce1 O2 C18 C110 -119.2(3)
Ce1 O2 C18 C17 1.7(5)
N3 C17 C18 O2 -68.4(4)
N3 C17 C18 C19 173.0(3)
N3 C17 C18 C110 52.5(4)
C22 C23 C24 C25 -0.7(4)
C1 N2 C5 C6 2.3(3)
C21 N2 C5 C6 -174.7(2)
N1 C6 C5 N2 -3.2(3)
C32 C33 C34 C35 0.9(5)
C23 C24 C25 C26 -0.6(5)
C21 C26 C25 C24 0.6(4)
C260 C26 C25 C24 179.1(3)
C33 C34 C35 C36 -2.0(5)
C31 C36 C35 C34 0.3(5)
C360 C36 C35 C34 179.8(3)
C33 C32 C320 C321 -74.1(4)
C31 C32 C320 C321 106.9(3)
C33 C32 C320 C323 49.5(4)
C31 C32 C320 C323 -129.5(3)
C11 N3 C16 C15 -8.2(4)
C17 N3 C16 C15 173.5(3)
C11 N4 C15 C16 -8.7(3)
C31 N4 C15 C16 -178.0(3)
N3 C16 C15 N4 9.2(3)
C21 C22 C220 C222 -120.3(3)
C23 C22 C220 C222 60.0(3)
C21 C22 C220 C221 115.2(3)
C23 C22 C220 C221 -64.5(3)
C25 C26 C260 C261 49.0(4)
C21 C26 C260 C261 -132.6(3)
C25 C26 C260 C262 -73.0(4)
C21 C26 C260 C262 105.4(3)
C1S C2S C3S C4S 0.0
C2S C3S C4S C5S 0.0
C3S C4S C5S C6S 0.0
C4S C5S C6S C1S 0.0
C5S C6S C1S C2S 0.0
C3S C2S C1S C6S 0.0
